data_4135298
loop_
_publ_author_name
'Bakhoda, Abolghasem'
'Okoromoba, Otome E.'
'Greene, Christine'
'Raghibi Boroujeni, Mahdi'
'Bertke, Jeffery A.'
'Warren, Timothy H.'

_publ_section_title
;
 A Three Coordinate Copper(II) Alkynyl Complex in C-C Bond Formation: The
 Sesquicentennial of the Glaser Coupling.
;
_journal_name_full 'Journal of the American Chemical Society'
_journal_paper_doi 10.1021/jacs.0c07137
_journal_year 2020
_chemical_formula_moiety 'C27 H18 Cl2'
_chemical_formula_sum 'C27 H18 Cl2'
_chemical_formula_weight 413.31
_space_group_crystal_system triclinic
_space_group_IT_number 2
_space_group_name_Hall '-P 1'
_space_group_name_H-M_alt 'P -1'
_atom_sites_solution_hydrogens geom
_atom_sites_solution_primary intrinisic
_audit_creation_method SHELXL-2018/3
_cell_angle_alpha 103.367(9)
_cell_angle_beta 93.159(14)
_cell_angle_gamma 116.101(10)
_cell_formula_units_Z 2
_cell_length_a 8.401(4)
_cell_length_b 8.962(4)
_cell_length_c 15.780(8)
_cell_measurement_reflns_used 5368
_cell_measurement_temperature 100(2)
_cell_measurement_theta_max 25.37
_cell_measurement_theta_min 2.60
_cell_volume 1021.2(9)
_computing_cell_refinement 'SAINT V8.37A (Bruker, 2005)'
_computing_data_collection 'APEX3 V2016.5-0 (Bruker, 2016)'
_computing_data_reduction
; 
SAINT V8.37A, XPREP v2014/2, SADABS V2016/2 (Bruker, 2016) 
;
_computing_molecular_graphics 'SHELXLE v932 (Hubschle, 2011)'
_computing_publication_material 'XCIF V2014-2 (Bruker, 2014)'
_computing_structure_refinement 'SHELX-2018-3 (Sheldrick, 2015)'
_computing_structure_solution 'SHELX-2014-5 (Sheldrick, 2015)'
_diffrn_ambient_temperature 100(2)
_diffrn_measured_fraction_theta_full 0.999
_diffrn_measured_fraction_theta_max 0.995
_diffrn_measurement_device 'Bruker APEX DUO/ApexII CCD'
_diffrn_measurement_method 'profile data from \f and \w scans'
_diffrn_radiation_monochromator 'multilayer mirrors'
_diffrn_radiation_source 'fine-focus sealed tube'
_diffrn_radiation_type MoK\a
_diffrn_radiation_wavelength 0.71073
_diffrn_reflns_av_R_equivalents 0.0186
_diffrn_reflns_av_unetI/netI 0.0232
_diffrn_reflns_Laue_measured_fraction_full 0.999
_diffrn_reflns_Laue_measured_fraction_max 0.995
_diffrn_reflns_limit_h_max 9
_diffrn_reflns_limit_h_min -10
_diffrn_reflns_limit_k_max 10
_diffrn_reflns_limit_k_min -10
_diffrn_reflns_limit_l_max 18
_diffrn_reflns_limit_l_min -18
_diffrn_reflns_number 9740
_diffrn_reflns_point_group_measured_fraction_full 0.999
_diffrn_reflns_point_group_measured_fraction_max 0.995
_diffrn_reflns_theta_full 25.242
_diffrn_reflns_theta_max 25.340
_diffrn_reflns_theta_min 2.600
_exptl_absorpt_coefficient_mu 0.329
_exptl_absorpt_correction_T_max 0.7452
_exptl_absorpt_correction_T_min 0.6385
_exptl_absorpt_correction_type multi-scan
_exptl_absorpt_process_details 'SADABS V2016/2 (Bruker, 2016)'
_exptl_crystal_colour colourless
_exptl_crystal_density_diffrn 1.344
_exptl_crystal_density_method 'not measured'
_exptl_crystal_description Prism
_exptl_crystal_F_000 428
_exptl_crystal_size_max 0.200
_exptl_crystal_size_mid 0.180
_exptl_crystal_size_min 0.150
_refine_diff_density_max 0.269
_refine_diff_density_min -0.272
_refine_diff_density_rms 0.041
_refine_ls_extinction_method none
_refine_ls_goodness_of_fit_ref 1.040
_refine_ls_hydrogen_treatment constr
_refine_ls_matrix_type full
_refine_ls_number_parameters 262
_refine_ls_number_reflns 3708
_refine_ls_number_restraints 0
_refine_ls_restrained_S_all 1.040
_refine_ls_R_factor_all 0.0338
_refine_ls_R_factor_gt 0.0296
_refine_ls_shift/su_max 0.001
_refine_ls_shift/su_mean 0.000
_refine_ls_structure_factor_coef Fsqd
_refine_ls_weighting_details 'w=1/[\s^2^(Fo^2^)+(0.0368P)^2^+0.4147P] where P=(Fo^2^+2Fc^2^)/3'
_refine_ls_weighting_scheme calc
_refine_ls_wR_factor_gt 0.0747
_refine_ls_wR_factor_ref 0.0775
_reflns_Friedel_coverage 0.000
_reflns_number_gt 3337
_reflns_number_total 3708
_reflns_threshold_expression 'I > 2\s(I)'
_cod_data_source_file ja0c07137_si_004.cif
_cod_data_source_block P1bar_a
_cod_depositor_comments
;
The following automatic conversions were performed:

data item '_exptl_absorpt_correction_type' value 'MULTI-SCAN' was
changed to 'multi-scan' in accordance with the
/home/data/users/saulius/crontab/automatic-downloads/rss-feeds/ACS/lib/dictionaries/cif_core.dic
dictionary named 'cif_core.dic' version 2.4.2 last updated on
2011-04-26.

Automatic conversion script
Id: cif_fix_values 7556 2019-12-06 15:28:31Z antanas 
;
_cod_database_code 4135298
_shelx_shelxl_version_number 2018/3
_shelx_space_group_comment
;
The symmetry employed for this shelxl refinement is uniquely defined
by the following loop, which should always be used as a source of
symmetry information in preference to the above space-group names.
They are only intended as comments.
;
_shelx_estimated_absorpt_t_min 0.937
_shelx_estimated_absorpt_t_max 0.952

loop_
_space_group_symop_operation_xyz
'x, y, z'
'-x, -y, -z'

loop_
_atom_site_label
_atom_site_type_symbol
_atom_site_fract_x
_atom_site_fract_y
_atom_site_fract_z
_atom_site_U_iso_or_equiv
_atom_site_adp_type
_atom_site_occupancy
_atom_site_site_symmetry_order
_atom_site_calc_flag
_atom_site_refinement_flags_posn
_atom_site_refinement_flags_adp
_atom_site_refinement_flags_occupancy
_atom_site_disorder_assembly
_atom_site_disorder_group
Cl1 Cl 0.22701(6) 0.28691(5) 0.49690(2) 0.03003(12) Uani 1 1 d . . . . .
Cl2 Cl 0.27395(7) 0.87481(5) 0.43742(3) 0.03683(13) Uani 1 1 d . . . . .
C1 C 0.25174(18) 0.58677(17) 0.47464(9) 0.0175(3) Uani 1 1 d . . . . .
C2 C 0.22691(19) 0.48550(19) 0.53338(9) 0.0207(3) Uani 1 1 d . . . . .
C3 C 0.2020(2) 0.5385(2) 0.61939(9) 0.0245(3) Uani 1 1 d . . . . .
H3 H 0.184242 0.466790 0.657530 0.029 Uiso 1 1 calc R U . . .
C4 C 0.2034(2) 0.6970(2) 0.64877(9) 0.0262(3) Uani 1 1 d . . . . .
H4 H 0.186863 0.734256 0.707522 0.031 Uiso 1 1 calc R U . . .
C5 C 0.2287(2) 0.8017(2) 0.59352(10) 0.0275(3) Uani 1 1 d . . . . .
H5 H 0.231412 0.911195 0.614319 0.033 Uiso 1 1 calc R U . . .
C6 C 0.2502(2) 0.74538(19) 0.50745(9) 0.0225(3) Uani 1 1 d . . . . .
C7 C 0.27550(18) 0.53142(17) 0.38571(9) 0.0170(3) Uani 1 1 d . . . . .
C8 C 0.29537(17) 0.48782(16) 0.31108(9) 0.0145(3) Uani 1 1 d . . . . .
C9 C 0.31746(17) 0.43091(16) 0.21854(8) 0.0135(3) Uani 1 1 d . . . . .
C10 C 0.34913(17) 0.27064(16) 0.20865(8) 0.0131(3) Uani 1 1 d . . . . .
C11 C 0.46804(18) 0.24261(16) 0.15684(9) 0.0158(3) Uani 1 1 d . . . . .
H11 H 0.534345 0.324932 0.127086 0.019 Uiso 1 1 calc R U . . .
C12 C 0.49065(19) 0.09509(17) 0.14824(9) 0.0188(3) Uani 1 1 d . . . . .
H12 H 0.572499 0.077749 0.112997 0.023 Uiso 1 1 calc R U . . .
C13 C 0.39379(19) -0.02663(17) 0.19110(9) 0.0194(3) Uani 1 1 d . . . . .
H13 H 0.409799 -0.126733 0.185747 0.023 Uiso 1 1 calc R U . . .
C14 C 0.27341(19) -0.00073(17) 0.24181(9) 0.0203(3) Uani 1 1 d . . . . .
H14 H 0.205305 -0.084612 0.270384 0.024 Uiso 1 1 calc R U . . .
C15 C 0.25172(19) 0.14684(17) 0.25111(9) 0.0176(3) Uani 1 1 d . . . . .
H15 H 0.170043 0.163788 0.286611 0.021 Uiso 1 1 calc R U . . .
C16 C 0.48097(17) 0.58140(16) 0.19878(8) 0.0129(3) Uani 1 1 d . . . . .
C17 C 0.48605(18) 0.60335(17) 0.11403(9) 0.0151(3) Uani 1 1 d . . . . .
H17 H 0.386713 0.526463 0.067530 0.018 Uiso 1 1 calc R U . . .
C18 C 0.63528(19) 0.73684(17) 0.09690(9) 0.0182(3) Uani 1 1 d . . . . .
H18 H 0.636097 0.750847 0.039035 0.022 Uiso 1 1 calc R U . . .
C19 C 0.78288(19) 0.84962(17) 0.16375(10) 0.0201(3) Uani 1 1 d . . . . .
H19 H 0.884429 0.940568 0.151966 0.024 Uiso 1 1 calc R U . . .
C20 C 0.77984(19) 0.82749(17) 0.24807(9) 0.0196(3) Uani 1 1 d . . . . .
H20 H 0.880827 0.902699 0.294001 0.023 Uiso 1 1 calc R U . . .
C21 C 0.62970(18) 0.69574(17) 0.26577(9) 0.0169(3) Uani 1 1 d . . . . .
H21 H 0.628416 0.683510 0.323980 0.020 Uiso 1 1 calc R U . . .
C22 C 0.14359(17) 0.38541(16) 0.15608(8) 0.0135(3) Uani 1 1 d . . . . .
C23 C 0.06423(18) 0.49494(17) 0.17286(9) 0.0170(3) Uani 1 1 d . . . . .
H23 H 0.111798 0.590394 0.224818 0.020 Uiso 1 1 calc R U . . .
C24 C -0.08318(19) 0.46615(18) 0.11464(9) 0.0197(3) Uani 1 1 d . . . . .
H24 H -0.135446 0.541940 0.126809 0.024 Uiso 1 1 calc R U . . .
C25 C -0.15450(19) 0.32620(18) 0.03839(9) 0.0199(3) Uani 1 1 d . . . . .
H25 H -0.255012 0.306554 -0.001668 0.024 Uiso 1 1 calc R U . . .
C26 C -0.07797(19) 0.21587(17) 0.02133(9) 0.0191(3) Uani 1 1 d . . . . .
H26 H -0.126732 0.119851 -0.030386 0.023 Uiso 1 1 calc R U . . .
C27 C 0.07051(18) 0.24517(17) 0.07981(9) 0.0158(3) Uani 1 1 d . . . . .
H27 H 0.122211 0.168921 0.067538 0.019 Uiso 1 1 calc R U . . .

loop_
_atom_site_aniso_label
_atom_site_aniso_U_11
_atom_site_aniso_U_22
_atom_site_aniso_U_33
_atom_site_aniso_U_23
_atom_site_aniso_U_13
_atom_site_aniso_U_12
Cl1 0.0497(3) 0.0341(2) 0.02034(19) 0.01114(15) 0.00914(17) 0.02967(19)
Cl2 0.0633(3) 0.0243(2) 0.0277(2) 0.00954(16) 0.0131(2) 0.0229(2)
C1 0.0153(7) 0.0219(7) 0.0132(7) 0.0022(5) 0.0015(5) 0.0082(6)
C2 0.0217(7) 0.0262(7) 0.0164(7) 0.0049(6) 0.0031(6) 0.0137(6)
C3 0.0262(8) 0.0364(9) 0.0147(7) 0.0088(6) 0.0043(6) 0.0170(7)
C4 0.0238(8) 0.0382(9) 0.0129(7) -0.0001(6) 0.0024(6) 0.0149(7)
C5 0.0310(9) 0.0264(8) 0.0204(8) -0.0027(6) 0.0024(6) 0.0143(7)
C6 0.0253(8) 0.0215(7) 0.0183(7) 0.0041(6) 0.0042(6) 0.0095(6)
C7 0.0160(7) 0.0166(6) 0.0182(7) 0.0052(5) 0.0027(5) 0.0073(6)
C8 0.0143(7) 0.0138(6) 0.0162(7) 0.0052(5) 0.0029(5) 0.0068(5)
C9 0.0158(7) 0.0131(6) 0.0125(6) 0.0041(5) 0.0035(5) 0.0072(5)
C10 0.0132(6) 0.0131(6) 0.0121(6) 0.0029(5) -0.0011(5) 0.0062(5)
C11 0.0157(7) 0.0152(6) 0.0159(7) 0.0052(5) 0.0026(5) 0.0063(5)
C12 0.0189(7) 0.0190(7) 0.0195(7) 0.0027(5) 0.0029(6) 0.0112(6)
C13 0.0223(7) 0.0149(6) 0.0215(7) 0.0039(5) -0.0015(6) 0.0102(6)
C14 0.0244(8) 0.0166(7) 0.0202(7) 0.0087(5) 0.0040(6) 0.0083(6)
C15 0.0190(7) 0.0175(7) 0.0171(7) 0.0059(5) 0.0052(6) 0.0084(6)
C16 0.0146(7) 0.0111(6) 0.0160(6) 0.0040(5) 0.0050(5) 0.0082(5)
C17 0.0167(7) 0.0149(6) 0.0151(6) 0.0035(5) 0.0035(5) 0.0089(5)
C18 0.0231(7) 0.0188(7) 0.0184(7) 0.0090(5) 0.0089(6) 0.0123(6)
C19 0.0187(7) 0.0146(6) 0.0277(8) 0.0073(6) 0.0105(6) 0.0070(6)
C20 0.0165(7) 0.0161(7) 0.0210(7) 0.0002(5) 0.0022(6) 0.0058(6)
C21 0.0204(7) 0.0169(6) 0.0146(6) 0.0033(5) 0.0037(5) 0.0104(6)
C22 0.0128(6) 0.0149(6) 0.0149(6) 0.0084(5) 0.0056(5) 0.0058(5)
C23 0.0186(7) 0.0152(6) 0.0187(7) 0.0058(5) 0.0063(6) 0.0083(6)
C24 0.0185(7) 0.0213(7) 0.0271(8) 0.0114(6) 0.0077(6) 0.0132(6)
C25 0.0156(7) 0.0240(7) 0.0225(7) 0.0111(6) 0.0025(6) 0.0092(6)
C26 0.0186(7) 0.0187(7) 0.0174(7) 0.0046(5) 0.0021(6) 0.0068(6)
C27 0.0169(7) 0.0164(6) 0.0171(7) 0.0065(5) 0.0052(5) 0.0093(5)

loop_
_atom_type_symbol
_atom_type_description
_atom_type_scat_dispersion_real
_atom_type_scat_dispersion_imag
_atom_type_scat_source
C C 0.0033 0.0016 'International Tables Vol C Tables 4.2.6.8 and 6.1.1.4'
H H 0.0000 0.0000 'International Tables Vol C Tables 4.2.6.8 and 6.1.1.4'
Cl Cl 0.1484 0.1585 'International Tables Vol C Tables 4.2.6.8 and 6.1.1.4'

loop_
_geom_angle_atom_site_label_1
_geom_angle_atom_site_label_2
_geom_angle_atom_site_label_3
_geom_angle
_geom_angle_site_symmetry_1
_geom_angle_site_symmetry_3
_geom_angle_publ_flag
C6 C1 C2 116.29(13) . . ?
C6 C1 C7 121.47(12) . . ?
C2 C1 C7 122.23(13) . . ?
C3 C2 C1 122.19(14) . . ?
C3 C2 Cl1 119.11(11) . . ?
C1 C2 Cl1 118.70(11) . . ?
C4 C3 C2 119.21(14) . . ?
C4 C3 H3 120.4 . . ?
C2 C3 H3 120.4 . . ?
C5 C4 C3 120.65(14) . . ?
C5 C4 H4 119.7 . . ?
C3 C4 H4 119.7 . . ?
C4 C5 C6 119.37(14) . . ?
C4 C5 H5 120.3 . . ?
C6 C5 H5 120.3 . . ?
C5 C6 C1 122.27(14) . . ?
C5 C6 Cl2 118.93(12) . . ?
C1 C6 Cl2 118.80(11) . . ?
C8 C7 C1 178.78(14) . . ?
C7 C8 C9 179.04(14) . . ?
C8 C9 C10 107.94(10) . . ?
C8 C9 C22 108.28(11) . . ?
C10 C9 C22 111.12(10) . . ?
C8 C9 C16 109.08(10) . . ?
C10 C9 C16 110.73(11) . . ?
C22 C9 C16 109.62(10) . . ?
C11 C10 C15 118.61(12) . . ?
C11 C10 C9 122.35(11) . . ?
C15 C10 C9 119.02(12) . . ?
C12 C11 C10 120.72(12) . . ?
C12 C11 H11 119.6 . . ?
C10 C11 H11 119.6 . . ?
C13 C12 C11 120.16(13) . . ?
C13 C12 H12 119.9 . . ?
C11 C12 H12 119.9 . . ?
C14 C13 C12 119.43(13) . . ?
C14 C13 H13 120.3 . . ?
C12 C13 H13 120.3 . . ?
C13 C14 C15 120.53(12) . . ?
C13 C14 H14 119.7 . . ?
C15 C14 H14 119.7 . . ?
C14 C15 C10 120.54(13) . . ?
C14 C15 H15 119.7 . . ?
C10 C15 H15 119.7 . . ?
C17 C16 C21 118.37(12) . . ?
C17 C16 C9 121.38(12) . . ?
C21 C16 C9 120.22(12) . . ?
C18 C17 C16 120.73(12) . . ?
C18 C17 H17 119.6 . . ?
C16 C17 H17 119.6 . . ?
C19 C18 C17 120.57(13) . . ?
C19 C18 H18 119.7 . . ?
C17 C18 H18 119.7 . . ?
C20 C19 C18 119.08(13) . . ?
C20 C19 H19 120.5 . . ?
C18 C19 H19 120.5 . . ?
C19 C20 C21 120.50(13) . . ?
C19 C20 H20 119.8 . . ?
C21 C20 H20 119.8 . . ?
C20 C21 C16 120.74(13) . . ?
C20 C21 H21 119.6 . . ?
C16 C21 H21 119.6 . . ?
C27 C22 C23 118.56(12) . . ?
C27 C22 C9 122.06(12) . . ?
C23 C22 C9 119.22(12) . . ?
C24 C23 C22 120.91(13) . . ?
C24 C23 H23 119.5 . . ?
C22 C23 H23 119.5 . . ?
C23 C24 C25 120.05(13) . . ?
C23 C24 H24 120.0 . . ?
C25 C24 H24 120.0 . . ?
C26 C25 C24 119.61(13) . . ?
C26 C25 H25 120.2 . . ?
C24 C25 H25 120.2 . . ?
C25 C26 C27 120.28(13) . . ?
C25 C26 H26 119.9 . . ?
C27 C26 H26 119.9 . . ?
C22 C27 C26 120.58(13) . . ?
C22 C27 H27 119.7 . . ?
C26 C27 H27 119.7 . . ?

loop_
_geom_bond_atom_site_label_1
_geom_bond_atom_site_label_2
_geom_bond_distance
_geom_bond_site_symmetry_2
_geom_bond_publ_flag
Cl1 C2 1.7398(17) . ?
Cl2 C6 1.7377(16) . ?
C1 C6 1.402(2) . ?
C1 C2 1.404(2) . ?
C1 C7 1.432(2) . ?
C2 C3 1.390(2) . ?
C3 C4 1.383(2) . ?
C3 H3 0.9500 . ?
C4 C5 1.381(2) . ?
C4 H4 0.9500 . ?
C5 C6 1.386(2) . ?
C5 H5 0.9500 . ?
C7 C8 1.197(2) . ?
C8 C9 1.4818(19) . ?
C9 C10 1.5478(18) . ?
C9 C22 1.5500(19) . ?
C9 C16 1.5540(18) . ?
C10 C11 1.3948(19) . ?
C10 C15 1.3982(19) . ?
C11 C12 1.394(2) . ?
C11 H11 0.9500 . ?
C12 C13 1.389(2) . ?
C12 H12 0.9500 . ?
C13 C14 1.388(2) . ?
C13 H13 0.9500 . ?
C14 C15 1.389(2) . ?
C14 H14 0.9500 . ?
C15 H15 0.9500 . ?
C16 C17 1.3961(19) . ?
C16 C21 1.398(2) . ?
C17 C18 1.3940(19) . ?
C17 H17 0.9500 . ?
C18 C19 1.390(2) . ?
C18 H18 0.9500 . ?
C19 C20 1.390(2) . ?
C19 H19 0.9500 . ?
C20 C21 1.394(2) . ?
C20 H20 0.9500 . ?
C21 H21 0.9500 . ?
C22 C27 1.3948(19) . ?
C22 C23 1.3977(19) . ?
C23 C24 1.389(2) . ?
C23 H23 0.9500 . ?
C24 C25 1.393(2) . ?
C24 H24 0.9500 . ?
C25 C26 1.385(2) . ?
C25 H25 0.9500 . ?
C26 C27 1.396(2) . ?
C26 H26 0.9500 . ?
C27 H27 0.9500 . ?
